data_9005509
loop_
_publ_author_name
'Sejkora, J.'
'Berlepsch, P.'
'Makovicky, E.'
'Balic-Zunic T'

_publ_section_title
;
 Natural SnGeS3 from Radvanice near Trutnov (Czech Republic):
 its description, crystal structure refinement and solid solution with PbGeS3
;
_journal_name_full 'European Journal of Mineralogy'
_journal_page_first 791
_journal_page_last 800
_journal_paper_doi 10.1127/0935-1221/2001/0013-0791
_journal_volume 13
_journal_year 2001
_chemical_compound_source 'Radvanice near Trutnov, Czech Republic'
_chemical_formula_sum 'Ge S3 Sn'
_chemical_name_mineral SnGeS3
_space_group_IT_number 14
_symmetry_space_group_name_Hall '-P 2ybc'
_symmetry_space_group_name_H-M 'P 1 21/c 1'
_cell_angle_alpha 90
_cell_angle_beta 105.34
_cell_angle_gamma 90
_cell_length_a 7.2704
_cell_length_b 10.197
_cell_length_c 6.8463
_cell_formula_units_Z 4
_cell_volume 489.476
_database_code_amcsd 0006896
_exptl_crystal_density_diffrn 3.902
_cod_original_formula_sum 'Sn Ge S3'
_cod_database_code 9005509

loop_
_space_group_symop_operation_xyz
x,y,z
x,1/2-y,1/2+z
-x,1/2+y,1/2-z
-x,-y,-z

loop_
_atom_site_aniso_label
_atom_site_aniso_U_11
_atom_site_aniso_U_22
_atom_site_aniso_U_33
_atom_site_aniso_U_12
_atom_site_aniso_U_13
_atom_site_aniso_U_23
Sn1 0.02280 0.02880 0.02450 0.00220 0.00390 0.00360
Ge1 0.01770 0.01550 0.01520 0.00000 0.00540 0.00020
S1 0.01650 0.01300 0.02110 0.00040 0.00420 0.00130
S2 0.01400 0.02950 0.01340 0.00210 0.00380 -0.00410
S3 0.01910 0.01710 0.01930 -0.00490 0.00520 0.00060

loop_
_atom_site_label
_atom_site_fract_x
_atom_site_fract_y
_atom_site_fract_z
_atom_site_U_iso_or_equiv
Sn1 0.87533 0.08152 0.22624 0.02580
Ge1 0.31887 0.20837 0.49671 0.01590
S1 0.22410 0.00540 0.41320 0.01700
S2 0.51260 0.21580 0.81440 0.01890
S3 0.94810 0.82170 0.08090 0.01850

loop_
_cod_related_entry_id
_cod_related_entry_database
_cod_related_entry_code
1 AMCSD 0006896
